data_4064834
loop_
_publ_author_name
'Milosevic, Sandra'
'Banide, Emilie V.'
'M\"uller-Bunz, Helge'
'Gilheany, Declan G.'
'McGlinchey, Michael J.'

_publ_section_title
;
 \k1- and \k2-Complexes of Fluorenylidene--Allenyl Phosphines and
 Phosphine Oxides with Palladium Chloride and Iron Carbonyl: Displacement
 of Trimethylsilyl by Diphenylphosphino via a Stabilized Carbanion
;
_journal_issue 14
_journal_name_full Organometallics
_journal_page_first 3804
_journal_paper_doi 10.1021/om200357v
_journal_volume 30
_journal_year 2011
_chemical_formula_moiety 'C39 H28 Cl2 O P2 Pd, 2 (C H Cl3)'
_chemical_formula_sum 'C41 H30 Cl8 O P2 Pd'
_chemical_formula_weight 990.59
_chemical_name_systematic
; 
 ? 
;
_space_group_IT_number 14
_symmetry_cell_setting monoclinic
_symmetry_space_group_name_Hall '-P 2yn'
_symmetry_space_group_name_H-M 'P 1 21/n 1'
_atom_sites_solution_hydrogens geom
_atom_sites_solution_primary direct
_atom_sites_solution_secondary difmap
_audit_creation_method SHELXL-97
_cell_angle_alpha 90.00
_cell_angle_beta 97.547(3)
_cell_angle_gamma 90.00
_cell_formula_units_Z 4
_cell_length_a 9.4807(3)
_cell_length_b 14.3847(4)
_cell_length_c 30.6171(9)
_cell_measurement_reflns_used 17600
_cell_measurement_temperature 100(2)
_cell_measurement_theta_max 29.5333
_cell_measurement_theta_min 3.4436
_cell_volume 4139.3(2)
_computing_cell_refinement
; 
CrysAlisPro, Oxford Diffraction Ltd., 
Version 1.171.33.66 (release 28-04-2010 CrysAlis171 .NET) 
(compiled Apr 28 2010,14:27:37) 
;
_computing_data_collection
; 
CrysAlisPro, Oxford Diffraction Ltd., 
Version 1.171.33.66 (release 28-04-2010 CrysAlis171 .NET) 
(compiled Apr 28 2010,14:27:37) 
;
_computing_data_reduction
; 
CrysAlisPro, Oxford Diffraction Ltd., 
Version 1.171.33.66 (release 28-04-2010 CrysAlis171 .NET) 
(compiled Apr 28 2010,14:27:37) 
;
_computing_structure_refinement 'SHELXL-97 (Sheldrick, 2008)'
_computing_structure_solution 'SHELXS-97 (Sheldrick, 2008)'
_diffrn_ambient_temperature 100(2)
_diffrn_detector_area_resol_mean 10.3196
_diffrn_measured_fraction_theta_full 0.993
_diffrn_measured_fraction_theta_max 0.889
_diffrn_measurement_device_type 'SuperNova, Dual, Cu at zero, Atlas'
_diffrn_measurement_method '\w scans'
_diffrn_radiation_monochromator mirror
_diffrn_radiation_source 'SuperNova (Mo) X-ray Source'
_diffrn_radiation_type MoK\a
_diffrn_radiation_wavelength 0.71073
_diffrn_reflns_av_R_equivalents 0.0363
_diffrn_reflns_av_sigmaI/netI 0.0365
_diffrn_reflns_limit_h_max 12
_diffrn_reflns_limit_h_min -13
_diffrn_reflns_limit_k_max 19
_diffrn_reflns_limit_k_min -19
_diffrn_reflns_limit_l_max 39
_diffrn_reflns_limit_l_min -41
_diffrn_reflns_number 40627
_diffrn_reflns_theta_full 27.00
_diffrn_reflns_theta_max 29.60
_diffrn_reflns_theta_min 3.45
_exptl_absorpt_coefficient_mu 1.075
_exptl_absorpt_correction_T_max 0.941
_exptl_absorpt_correction_T_min 0.845
_exptl_absorpt_correction_type analytical
_exptl_absorpt_process_details
; 
CrysAlisPro, Oxford Diffraction Ltd., 
Version 1.171.33.66 (release 28-04-2010 CrysAlis171 .NET) 
(compiled Apr 28 2010,14:27:37) 
Analytical numeric absorption correction using a multifaceted crystal
model based on expressions derived by R.C. Clark & J.S. Reid.
(Clark, R. C. & Reid, J. S. (1995). Acta Cryst. A51, 887-897)
;
_exptl_crystal_colour yellow
_exptl_crystal_density_diffrn 1.590
_exptl_crystal_density_method 'not measured'
_exptl_crystal_description plate
_exptl_crystal_F_000 1984
_exptl_crystal_size_max 0.2564
_exptl_crystal_size_mid 0.1747
_exptl_crystal_size_min 0.0889
_refine_diff_density_max 1.414
_refine_diff_density_min -1.062
_refine_diff_density_rms 0.081
_refine_ls_extinction_method none
_refine_ls_goodness_of_fit_ref 1.069
_refine_ls_hydrogen_treatment constr
_refine_ls_matrix_type full
_refine_ls_number_parameters 478
_refine_ls_number_reflns 10330
_refine_ls_number_restraints 0
_refine_ls_restrained_S_all 1.069
_refine_ls_R_factor_all 0.0433
_refine_ls_R_factor_gt 0.0307
_refine_ls_shift/su_max 0.004
_refine_ls_shift/su_mean 0.000
_refine_ls_structure_factor_coef Fsqd
_refine_ls_weighting_details 'calc w=1/[\s^2^(Fo^2^)+(0.0325P)^2^+1.7239P] where P=(Fo^2^+2Fc^2^)/3'
_refine_ls_weighting_scheme calc
_refine_ls_wR_factor_gt 0.0707
_refine_ls_wR_factor_ref 0.0737
_reflns_number_gt 8272
_reflns_number_total 10330
_reflns_threshold_expression I>2\s(I)
_cod_data_source_file om200357v_si_001.cif
_cod_data_source_block mjm363(35)
_cod_original_sg_symbol_H-M 'P 21/n'
_cod_database_code 4064834

loop_
_symmetry_equiv_pos_as_xyz
'x, y, z'
'-x+1/2, y+1/2, -z+1/2'
'-x, -y, -z'
'x-1/2, -y-1/2, z-1/2'

loop_
_atom_site_label
_atom_site_type_symbol
_atom_site_fract_x
_atom_site_fract_y
_atom_site_fract_z
_atom_site_U_iso_or_equiv
_atom_site_adp_type
_atom_site_occupancy
_atom_site_symmetry_multiplicity
_atom_site_calc_flag
_atom_site_refinement_flags
Pd Pd 0.549018(15) 0.172058(10) 0.759465(5) 0.00952(5) Uani 1 1 d .
Cl1 Cl 0.75590(5) 0.18820(3) 0.805201(16) 0.01445(10) Uani 1 1 d .
Cl2 Cl 0.41216(5) 0.17158(3) 0.818236(16) 0.01639(10) Uani 1 1 d .
C1 C 0.6514(2) 0.00697(14) 0.54502(7) 0.0158(4) Uani 1 1 d .
H1 H 0.6310 -0.0266 0.5702 0.019 Uiso 1 1 calc R
C2 C 0.6927(2) -0.03863(15) 0.50877(7) 0.0200(5) Uani 1 1 d .
H2 H 0.7003 -0.1045 0.5090 0.024 Uiso 1 1 calc R
C3 C 0.7230(2) 0.01078(17) 0.47220(7) 0.0229(5) Uani 1 1 d .
H3 H 0.7523 -0.0218 0.4479 0.028 Uiso 1 1 calc R
C4 C 0.7113(2) 0.10731(16) 0.47042(7) 0.0200(5) Uani 1 1 d .
H4 H 0.7317 0.1406 0.4452 0.024 Uiso 1 1 calc R
C4A C 0.6692(2) 0.15390(15) 0.50621(7) 0.0151(4) Uani 1 1 d .
C4B C 0.6498(2) 0.25377(15) 0.51467(7) 0.0162(4) Uani 1 1 d .
C5 C 0.6724(2) 0.33237(16) 0.48983(8) 0.0238(5) Uani 1 1 d .
H5 H 0.7020 0.3267 0.4615 0.029 Uiso 1 1 calc R
C6 C 0.6506(3) 0.41873(17) 0.50758(8) 0.0287(5) Uani 1 1 d .
H6 H 0.6649 0.4729 0.4910 0.034 Uiso 1 1 calc R
C7 C 0.6085(3) 0.42833(16) 0.54899(8) 0.0261(5) Uani 1 1 d .
H7 H 0.5950 0.4887 0.5603 0.031 Uiso 1 1 calc R
C8 C 0.5858(2) 0.35043(15) 0.57432(7) 0.0196(5) Uani 1 1 d .
H8 H 0.5570 0.3565 0.6028 0.024 Uiso 1 1 calc R
C8A C 0.6069(2) 0.26366(14) 0.55642(7) 0.0149(4) Uani 1 1 d .
C9 C 0.6008(2) 0.17000(14) 0.57630(6) 0.0127(4) Uani 1 1 d .
C9A C 0.6408(2) 0.10350(14) 0.54331(6) 0.0132(4) Uani 1 1 d .
C10 C 0.5686(2) 0.15249(13) 0.61590(7) 0.0123(4) Uani 1 1 d .
C11 C 0.5425(2) 0.14164(13) 0.65602(6) 0.0109(4) Uani 1 1 d .
P1 P 0.67780(5) 0.16469(3) 0.703837(16) 0.00938(10) Uani 1 1 d .
C12 C 0.8089(2) 0.07331(13) 0.70412(6) 0.0125(4) Uani 1 1 d .
C13 C 0.7789(2) -0.01181(14) 0.68345(7) 0.0159(4) Uani 1 1 d .
H13 H 0.6877 -0.0229 0.6674 0.019 Uiso 1 1 calc R
C14 C 0.8826(2) -0.08067(14) 0.68630(7) 0.0191(4) Uani 1 1 d .
H14 H 0.8624 -0.1386 0.6719 0.023 Uiso 1 1 calc R
C15 C 1.0151(2) -0.06514(15) 0.71006(7) 0.0199(5) Uani 1 1 d .
H15 H 1.0853 -0.1126 0.7122 0.024 Uiso 1 1 calc R
C16 C 1.0454(2) 0.01976(15) 0.73068(7) 0.0188(4) Uani 1 1 d .
H16 H 1.1365 0.0304 0.7468 0.023 Uiso 1 1 calc R
C17 C 0.9434(2) 0.08895(14) 0.72783(7) 0.0155(4) Uani 1 1 d .
H17 H 0.9645 0.1471 0.7419 0.019 Uiso 1 1 calc R
C18 C 0.7630(2) 0.27056(13) 0.68979(6) 0.0123(4) Uani 1 1 d .
C19 C 0.7190(2) 0.35449(14) 0.70666(7) 0.0155(4) Uani 1 1 d .
H19 H 0.6518 0.3547 0.7271 0.019 Uiso 1 1 calc R
C20 C 0.7744(2) 0.43750(14) 0.69316(7) 0.0196(5) Uani 1 1 d .
H20 H 0.7451 0.4948 0.7045 0.024 Uiso 1 1 calc R
C21 C 0.8717(2) 0.43739(15) 0.66342(7) 0.0207(5) Uani 1 1 d .
H21 H 0.9090 0.4945 0.6544 0.025 Uiso 1 1 calc R
C22 C 0.9157(2) 0.35398(15) 0.64655(7) 0.0193(4) Uani 1 1 d .
H22 H 0.9824 0.3543 0.6259 0.023 Uiso 1 1 calc R
C23 C 0.8619(2) 0.27017(14) 0.65991(7) 0.0150(4) Uani 1 1 d .
H23 H 0.8924 0.2130 0.6487 0.018 Uiso 1 1 calc R
P2 P 0.37437(5) 0.11059(3) 0.673632(16) 0.01093(10) Uani 1 1 d .
O O 0.36150(14) 0.16503(9) 0.71555(4) 0.0124(3) Uani 1 1 d .
C24 C 0.3847(2) -0.01226(14) 0.68308(7) 0.0136(4) Uani 1 1 d .
C25 C 0.3879(2) -0.07240(14) 0.64736(7) 0.0189(4) Uani 1 1 d .
H25 H 0.3832 -0.0482 0.6183 0.023 Uiso 1 1 calc R
C26 C 0.3980(2) -0.16757(15) 0.65451(8) 0.0227(5) Uani 1 1 d .
H26 H 0.3996 -0.2088 0.6303 0.027 Uiso 1 1 calc R
C27 C 0.4057(2) -0.20236(15) 0.69690(8) 0.0216(5) Uani 1 1 d .
H27 H 0.4104 -0.2676 0.7016 0.026 Uiso 1 1 calc R
C28 C 0.4068(2) -0.14303(15) 0.73241(7) 0.0196(5) Uani 1 1 d .
H28 H 0.4147 -0.1675 0.7615 0.024 Uiso 1 1 calc R
C29 C 0.3963(2) -0.04744(14) 0.72563(7) 0.0147(4) Uani 1 1 d .
H29 H 0.3972 -0.0065 0.7500 0.018 Uiso 1 1 calc R
C30 C 0.2358(2) 0.13310(14) 0.62930(7) 0.0138(4) Uani 1 1 d .
C31 C 0.2452(2) 0.20803(15) 0.60085(7) 0.0176(4) Uani 1 1 d .
H31 H 0.3244 0.2490 0.6055 0.021 Uiso 1 1 calc R
C32 C 0.1392(2) 0.22259(16) 0.56591(8) 0.0228(5) Uani 1 1 d .
H32 H 0.1468 0.2726 0.5461 0.027 Uiso 1 1 calc R
C33 C 0.0218(2) 0.16420(16) 0.55976(8) 0.0243(5) Uani 1 1 d .
H33 H -0.0510 0.1746 0.5358 0.029 Uiso 1 1 calc R
C34 C 0.0105(2) 0.09088(16) 0.58834(8) 0.0226(5) Uani 1 1 d .
H34 H -0.0706 0.0515 0.5841 0.027 Uiso 1 1 calc R
C35 C 0.1168(2) 0.07443(15) 0.62319(7) 0.0176(4) Uani 1 1 d .
H35 H 0.1090 0.0239 0.6427 0.021 Uiso 1 1 calc R
C36 C 0.2897(2) 0.49655(16) 0.64344(8) 0.0267(5) Uani 1 1 d .
H36 H 0.2192 0.5364 0.6563 0.032 Uiso 1 1 calc R
Cl3 Cl 0.44966(6) 0.55915(4) 0.64434(2) 0.03556(15) Uani 1 1 d .
Cl4 Cl 0.31665(7) 0.39417(4) 0.674908(19) 0.02908(13) Uani 1 1 d .
Cl5 Cl 0.21968(7) 0.46824(5) 0.58864(2) 0.03898(16) Uani 1 1 d .
C37 C 0.6428(3) 0.21205(18) 0.91485(9) 0.0318(6) Uani 1 1 d .
H37 H 0.6256 0.1998 0.8824 0.038 Uiso 1 1 calc R
Cl6 Cl 0.82411(8) 0.23033(8) 0.93022(3) 0.0756(3) Uani 1 1 d .
Cl7 Cl 0.58778(15) 0.11549(7) 0.94246(4) 0.0886(4) Uani 1 1 d .
Cl8 Cl 0.54544(8) 0.31048(5) 0.92639(3) 0.0484(2) Uani 1 1 d .

loop_
_atom_site_aniso_label
_atom_site_aniso_U_11
_atom_site_aniso_U_22
_atom_site_aniso_U_33
_atom_site_aniso_U_23
_atom_site_aniso_U_13
_atom_site_aniso_U_12
Pd 0.01024(8) 0.00972(7) 0.00871(7) -0.00112(6) 0.00171(5) -0.00033(6)
Cl1 0.0133(2) 0.0156(2) 0.0137(2) -0.00266(18) -0.00108(18) 0.00078(18)
Cl2 0.0160(2) 0.0216(2) 0.0126(2) -0.00046(19) 0.00566(18) 0.0001(2)
C1 0.0125(9) 0.0207(10) 0.0134(10) -0.0017(8) -0.0017(8) 0.0000(8)
C2 0.0188(10) 0.0211(11) 0.0186(11) -0.0053(9) -0.0033(9) 0.0044(9)
C3 0.0193(10) 0.0341(13) 0.0153(11) -0.0099(10) 0.0018(9) 0.0035(10)
C4 0.0174(10) 0.0310(12) 0.0116(10) -0.0016(9) 0.0015(8) -0.0009(9)
C4A 0.0099(9) 0.0240(11) 0.0110(9) -0.0007(8) -0.0001(7) -0.0020(8)
C4B 0.0135(9) 0.0228(11) 0.0119(10) 0.0013(8) -0.0001(8) -0.0004(8)
C5 0.0272(12) 0.0297(12) 0.0150(11) 0.0061(9) 0.0050(9) -0.0006(10)
C6 0.0356(13) 0.0231(12) 0.0280(13) 0.0133(10) 0.0064(11) 0.0005(10)
C7 0.0322(13) 0.0173(11) 0.0287(13) 0.0051(10) 0.0035(10) 0.0033(10)
C8 0.0214(11) 0.0213(11) 0.0162(10) 0.0011(9) 0.0022(9) 0.0024(9)
C8A 0.0116(9) 0.0192(10) 0.0136(10) 0.0025(8) 0.0009(8) 0.0003(8)
C9 0.0097(9) 0.0168(10) 0.0112(9) -0.0001(8) 0.0000(7) -0.0009(8)
C9A 0.0090(9) 0.0210(10) 0.0091(9) -0.0025(8) -0.0010(7) -0.0010(8)
C10 0.0108(9) 0.0099(9) 0.0157(10) -0.0018(8) 0.0002(8) -0.0001(7)
C11 0.0123(9) 0.0095(8) 0.0108(9) -0.0018(7) 0.0009(7) -0.0009(7)
P1 0.0101(2) 0.0090(2) 0.0091(2) -0.00093(18) 0.00128(18) -0.00039(19)
C12 0.0154(9) 0.0127(9) 0.0104(9) 0.0023(7) 0.0050(8) 0.0034(8)
C13 0.0176(10) 0.0136(10) 0.0169(10) 0.0017(8) 0.0041(8) -0.0020(8)
C14 0.0268(11) 0.0096(9) 0.0232(11) 0.0014(8) 0.0113(9) -0.0009(9)
C15 0.0212(11) 0.0180(11) 0.0222(12) 0.0084(9) 0.0097(9) 0.0070(9)
C16 0.0156(10) 0.0257(11) 0.0155(10) 0.0047(9) 0.0041(8) 0.0049(9)
C17 0.0165(10) 0.0171(10) 0.0133(10) -0.0011(8) 0.0038(8) 0.0010(8)
C18 0.0125(9) 0.0123(9) 0.0117(9) -0.0001(8) 0.0001(8) -0.0001(8)
C19 0.0177(10) 0.0131(9) 0.0159(10) -0.0010(8) 0.0032(8) 0.0008(8)
C20 0.0246(11) 0.0112(9) 0.0223(11) -0.0011(9) 0.0006(9) 0.0016(9)
C21 0.0238(11) 0.0135(10) 0.0235(12) 0.0034(9) -0.0014(9) -0.0054(9)
C22 0.0167(10) 0.0229(11) 0.0193(11) 0.0012(9) 0.0060(9) -0.0044(9)
C23 0.0151(10) 0.0144(10) 0.0158(10) -0.0019(8) 0.0037(8) -0.0004(8)
P2 0.0109(2) 0.0127(2) 0.0092(2) -0.00124(19) 0.00129(19) -0.00119(19)
O 0.0101(6) 0.0169(7) 0.0101(7) -0.0024(5) 0.0006(5) -0.0001(5)
C24 0.0098(9) 0.0146(9) 0.0163(10) -0.0002(8) 0.0019(8) -0.0015(8)
C25 0.0254(11) 0.0171(10) 0.0139(10) -0.0013(8) 0.0012(9) -0.0024(9)
C26 0.0264(12) 0.0179(11) 0.0223(11) -0.0057(9) -0.0025(9) -0.0011(9)
C27 0.0188(11) 0.0141(10) 0.0300(13) 0.0029(9) -0.0036(9) 0.0013(9)
C28 0.0182(10) 0.0207(11) 0.0192(11) 0.0060(9) 0.0003(9) 0.0027(9)
C29 0.0107(9) 0.0188(10) 0.0149(10) -0.0001(8) 0.0024(8) 0.0007(8)
C30 0.0128(9) 0.0165(10) 0.0118(10) -0.0040(8) 0.0006(8) 0.0021(8)
C31 0.0171(10) 0.0169(10) 0.0180(11) -0.0012(8) -0.0004(8) 0.0027(8)
C32 0.0251(11) 0.0220(11) 0.0204(12) 0.0016(9) -0.0006(9) 0.0067(9)
C33 0.0185(11) 0.0341(13) 0.0182(11) -0.0058(10) -0.0061(9) 0.0072(10)
C34 0.0113(10) 0.0328(13) 0.0231(12) -0.0100(10) 0.0000(9) -0.0018(9)
C35 0.0150(10) 0.0239(11) 0.0146(10) -0.0038(9) 0.0048(8) -0.0011(9)
C36 0.0227(11) 0.0238(12) 0.0347(14) -0.0049(10) 0.0084(10) -0.0017(10)
Cl3 0.0281(3) 0.0271(3) 0.0535(4) -0.0115(3) 0.0127(3) -0.0090(3)
Cl4 0.0364(3) 0.0295(3) 0.0213(3) -0.0046(2) 0.0034(2) -0.0059(3)
Cl5 0.0392(3) 0.0434(4) 0.0322(3) 0.0110(3) -0.0034(3) -0.0110(3)
C37 0.0309(13) 0.0353(14) 0.0279(13) -0.0105(11) -0.0011(11) -0.0004(11)
Cl6 0.0271(4) 0.1135(8) 0.0830(7) -0.0633(6) -0.0044(4) 0.0063(4)
Cl7 0.1429(11) 0.0553(6) 0.0684(7) 0.0145(5) 0.0166(7) -0.0207(6)
Cl8 0.0371(4) 0.0539(4) 0.0512(4) -0.0242(4) -0.0056(3) 0.0111(3)

loop_
_atom_type_symbol
_atom_type_description
_atom_type_scat_dispersion_real
_atom_type_scat_dispersion_imag
_atom_type_scat_source
C C 0.0033 0.0016 'International Tables Vol C Tables 4.2.6.8 and 6.1.1.4'
H H 0.0000 0.0000 'International Tables Vol C Tables 4.2.6.8 and 6.1.1.4'
O O 0.0106 0.0060 'International Tables Vol C Tables 4.2.6.8 and 6.1.1.4'
P P 0.1023 0.0942 'International Tables Vol C Tables 4.2.6.8 and 6.1.1.4'
Cl Cl 0.1484 0.1585 'International Tables Vol C Tables 4.2.6.8 and 6.1.1.4'
Pd Pd -0.9988 1.0072 'International Tables Vol C Tables 4.2.6.8 and 6.1.1.4'

loop_
_geom_angle_atom_site_label_1
_geom_angle_atom_site_label_2
_geom_angle_atom_site_label_3
_geom_angle
O Pd P1 90.64(4)
O Pd Cl1 176.43(4)
P1 Pd Cl1 87.734(18)
O Pd Cl2 89.08(4)
P1 Pd Cl2 177.100(19)
Cl1 Pd Cl2 92.705(18)
C2 C1 C9A 117.9(2)
C2 C1 H1 121.1
C9A C1 H1 121.1
C3 C2 C1 120.8(2)
C3 C2 H2 119.6
C1 C2 H2 119.6
C2 C3 C4 121.2(2)
C2 C3 H3 119.4
C4 C3 H3 119.4
C4A C4 C3 118.7(2)
C4A C4 H4 120.6
C3 C4 H4 120.6
C4 C4A C9A 119.7(2)
C4 C4A C4B 131.7(2)
C9A C4A C4B 108.60(18)
C5 C4B C8A 120.0(2)
C5 C4B C4A 131.4(2)
C8A C4B C4A 108.52(18)
C6 C5 C4B 118.2(2)
C6 C5 H5 120.9
C4B C5 H5 120.9
C5 C6 C7 121.7(2)
C5 C6 H6 119.2
C7 C6 H6 119.2
C6 C7 C8 120.8(2)
C6 C7 H7 119.6
C8 C7 H7 119.6
C8A C8 C7 117.5(2)
C8A C8 H8 121.3
C7 C8 H8 121.3
C8 C8A C4B 121.8(2)
C8 C8A C9 129.7(2)
C4B C8A C9 108.34(18)
C10 C9 C9A 128.27(19)
C10 C9 C8A 125.44(19)
C9A C9 C8A 106.28(17)
C1 C9A C4A 121.66(19)
C1 C9A C9 130.09(19)
C4A C9A C9 108.25(18)
C11 C10 C9 175.2(2)
C10 C11 P2 126.88(15)
C10 C11 P1 122.11(15)
P2 C11 P1 110.90(11)
C18 P1 C12 106.62(9)
C18 P1 C11 104.44(9)
C12 P1 C11 106.20(9)
C18 P1 Pd 116.79(7)
C12 P1 Pd 118.48(7)
C11 P1 Pd 102.80(7)
C13 C12 C17 119.68(18)
C13 C12 P1 122.61(15)
C17 C12 P1 117.65(15)
C14 C13 C12 119.90(19)
C14 C13 H13 120.0
C12 C13 H13 120.0
C15 C14 C13 120.2(2)
C15 C14 H14 119.9
C13 C14 H14 119.9
C14 C15 C16 120.03(19)
C14 C15 H15 120.0
C16 C15 H15 120.0
C17 C16 C15 120.24(19)
C17 C16 H16 119.9
C15 C16 H16 119.9
C16 C17 C12 119.93(19)
C16 C17 H17 120.0
C12 C17 H17 120.0
C23 C18 C19 120.36(19)
C23 C18 P1 120.98(15)
C19 C18 P1 118.45(16)
C20 C19 C18 119.3(2)
C20 C19 H19 120.4
C18 C19 H19 120.4
C21 C20 C19 120.5(2)
C21 C20 H20 119.7
C19 C20 H20 119.7
C20 C21 C22 120.3(2)
C20 C21 H21 119.8
C22 C21 H21 119.8
C23 C22 C21 119.9(2)
C23 C22 H22 120.1
C21 C22 H22 120.1
C22 C23 C18 119.60(19)
C22 C23 H23 120.2
C18 C23 H23 120.2
O P2 C30 114.47(8)
O P2 C24 112.34(9)
C30 P2 C24 108.66(9)
O P2 C11 107.24(8)
C30 P2 C11 108.53(9)
C24 P2 C11 105.11(9)
P2 O Pd 114.37(7)
C29 C24 C25 120.09(19)
C29 C24 P2 120.47(16)
C25 C24 P2 119.37(16)
C26 C25 C24 119.7(2)
C26 C25 H25 120.2
C24 C25 H25 120.2
C27 C26 C25 119.9(2)
C27 C26 H26 120.0
C25 C26 H26 120.0
C28 C27 C26 120.6(2)
C28 C27 H27 119.7
C26 C27 H27 119.7
C27 C28 C29 120.0(2)
C27 C28 H28 120.0
C29 C28 H28 120.0
C24 C29 C28 119.7(2)
C24 C29 H29 120.2
C28 C29 H29 120.2
C31 C30 C35 119.87(18)
C31 C30 P2 120.78(15)
C35 C30 P2 119.34(16)
C32 C31 C30 120.0(2)
C32 C31 H31 120.0
C30 C31 H31 120.0
C31 C32 C33 120.1(2)
C31 C32 H32 120.0
C33 C32 H32 120.0
C34 C33 C32 120.20(19)
C34 C33 H33 119.9
C32 C33 H33 119.9
C33 C34 C35 120.5(2)
C33 C34 H34 119.8
C35 C34 H34 119.8
C34 C35 C30 119.4(2)
C34 C35 H35 120.3
C30 C35 H35 120.3
Cl4 C36 Cl3 110.88(13)
Cl4 C36 Cl5 109.64(13)
Cl3 C36 Cl5 110.33(14)
Cl4 C36 H36 108.6
Cl3 C36 H36 108.6
Cl5 C36 H36 108.6
Cl7 C37 Cl6 109.70(15)
Cl7 C37 Cl8 110.34(16)
Cl6 C37 Cl8 110.55(14)
Cl7 C37 H37 108.7
Cl6 C37 H37 108.7
Cl8 C37 H37 108.7

loop_
_geom_bond_atom_site_label_1
_geom_bond_atom_site_label_2
_geom_bond_distance
Pd O 2.0858(12)
Pd P1 2.2246(5)
Pd Cl1 2.2673(5)
Pd Cl2 2.3526(5)
C1 C2 1.389(3)
C1 C9A 1.393(3)
C1 H1 0.9500
C2 C3 1.388(3)
C2 H2 0.9500
C3 C4 1.393(3)
C3 H3 0.9500
C4 C4A 1.387(3)
C4 H4 0.9500
C4A C9A 1.403(3)
C4A C4B 1.476(3)
C4B C5 1.395(3)
C4B C8A 1.398(3)
C5 C6 1.382(3)
C5 H5 0.9500
C6 C7 1.385(4)
C6 H6 0.9500
C7 C8 1.396(3)
C7 H7 0.9500
C8 C8A 1.388(3)
C8 H8 0.9500
C8A C9 1.483(3)
C9 C10 1.313(3)
C9 C9A 1.476(3)
C10 C11 1.294(3)
C11 P2 1.804(2)
C11 P1 1.8455(19)
P1 C18 1.802(2)
P1 C12 1.8081(19)
C12 C13 1.390(3)
C12 C17 1.400(3)
C13 C14 1.390(3)
C13 H13 0.9500
C14 C15 1.384(3)
C14 H14 0.9500
C15 C16 1.387(3)
C15 H15 0.9500
C16 C17 1.383(3)
C16 H16 0.9500
C17 H17 0.9500
C18 C23 1.393(3)
C18 C19 1.398(3)
C19 C20 1.389(3)
C19 H19 0.9500
C20 C21 1.379(3)
C20 H20 0.9500
C21 C22 1.392(3)
C21 H21 0.9500
C22 C23 1.391(3)
C22 H22 0.9500
C23 H23 0.9500
P2 O 1.5220(14)
P2 C30 1.7904(19)
P2 C24 1.791(2)
C24 C29 1.388(3)
C24 C25 1.398(3)
C25 C26 1.388(3)
C25 H25 0.9500
C26 C27 1.384(3)
C26 H26 0.9500
C27 C28 1.381(3)
C27 H27 0.9500
C28 C29 1.392(3)
C28 H28 0.9500
C29 H29 0.9500
C30 C31 1.396(3)
C30 C35 1.401(3)
C31 C32 1.384(3)
C31 H31 0.9500
C32 C33 1.387(3)
C32 H32 0.9500
C33 C34 1.384(3)
C33 H33 0.9500
C34 C35 1.388(3)
C34 H34 0.9500
C35 H35 0.9500
C36 Cl4 1.760(2)
C36 Cl3 1.761(2)
C36 Cl5 1.769(3)
C36 H36 1.0000
C37 Cl7 1.741(3)
C37 Cl6 1.742(3)
C37 Cl8 1.751(3)
C37 H37 1.0000

loop_
_geom_torsion_atom_site_label_1
_geom_torsion_atom_site_label_2
_geom_torsion_atom_site_label_3
_geom_torsion_atom_site_label_4
_geom_torsion
C9A C1 C2 C3 0.3(3)
C1 C2 C3 C4 -0.8(3)
C2 C3 C4 C4A 0.4(3)
C3 C4 C4A C9A 0.5(3)
C3 C4 C4A C4B 178.7(2)
C4 C4A C4B C5 -2.5(4)
C9A C4A C4B C5 175.8(2)
C4 C4A C4B C8A -179.5(2)
C9A C4A C4B C8A -1.1(2)
C8A C4B C5 C6 -0.3(3)
C4A C4B C5 C6 -177.0(2)
C4B C5 C6 C7 0.5(4)
C5 C6 C7 C8 -0.3(4)
C6 C7 C8 C8A 0.0(3)
C7 C8 C8A C4B 0.2(3)
C7 C8 C8A C9 175.4(2)
C5 C4B C8A C8 0.0(3)
C4A C4B C8A C8 177.34(18)
C5 C4B C8A C9 -176.18(18)
C4A C4B C8A C9 1.2(2)
C8 C8A C9 C10 2.1(3)
C4B C8A C9 C10 177.89(19)
C8 C8A C9 C9A -176.6(2)
C4B C8A C9 C9A -0.8(2)
C2 C1 C9A C4A 0.6(3)
C2 C1 C9A C9 -179.65(18)
C4 C4A C9A C1 -1.0(3)
C4B C4A C9A C1 -179.60(17)
C4 C4A C9A C9 179.17(17)
C4B C4A C9A C9 0.6(2)
C10 C9 C9A C1 1.7(3)
C8A C9 C9A C1 -179.67(19)
C10 C9 C9A C4A -178.5(2)
C8A C9 C9A C4A 0.1(2)
C10 C11 P1 C18 42.10(19)
P2 C11 P1 C18 -134.38(10)
C10 C11 P1 C12 -70.38(19)
P2 C11 P1 C12 113.14(11)
C10 C11 P1 Pd 164.50(16)
P2 C11 P1 Pd -11.98(10)
O Pd P1 C18 106.47(8)
Cl1 Pd P1 C18 -70.35(7)
O Pd P1 C12 -123.85(8)
Cl1 Pd P1 C12 59.34(8)
O Pd P1 C11 -7.19(7)
Cl1 Pd P1 C11 176.00(6)
C18 P1 C12 C13 -133.19(18)
C11 P1 C12 C13 -22.2(2)
Pd P1 C12 C13 92.61(18)
C18 P1 C12 C17 49.50(18)
C11 P1 C12 C17 160.46(16)
Pd P1 C12 C17 -84.70(17)
C17 C12 C13 C14 -0.2(3)
P1 C12 C13 C14 -177.46(16)
C12 C13 C14 C15 0.7(3)
C13 C14 C15 C16 -0.8(3)
C14 C15 C16 C17 0.4(3)
C15 C16 C17 C12 0.1(3)
C13 C12 C17 C16 -0.2(3)
P1 C12 C17 C16 177.19(16)
C12 P1 C18 C23 35.57(18)
C11 P1 C18 C23 -76.61(17)
Pd P1 C18 C23 170.66(13)
C12 P1 C18 C19 -149.80(15)
C11 P1 C18 C19 98.02(16)
Pd P1 C18 C19 -14.70(17)
C23 C18 C19 C20 0.2(3)
P1 C18 C19 C20 -174.43(15)
C18 C19 C20 C21 0.1(3)
C19 C20 C21 C22 0.0(3)
C20 C21 C22 C23 -0.3(3)
C21 C22 C23 C18 0.7(3)
C19 C18 C23 C22 -0.6(3)
P1 C18 C23 C22 173.90(15)
C10 C11 P2 O -142.62(18)
P1 C11 P2 O 33.65(12)
C10 C11 P2 C30 -18.5(2)
P1 C11 P2 C30 157.80(10)
C10 C11 P2 C24 97.64(19)
P1 C11 P2 C24 -86.09(11)
C30 P2 O Pd -161.79(9)
C24 P2 O Pd 73.66(10)
C11 P2 O Pd -41.34(10)
P1 Pd O P2 30.16(8)
Cl2 Pd O P2 -146.96(8)
O P2 C24 C29 -7.07(19)
C30 P2 C24 C29 -134.76(16)
C11 P2 C24 C29 109.22(17)
O P2 C24 C25 176.00(15)
C30 P2 C24 C25 48.31(19)
C11 P2 C24 C25 -67.70(18)
C29 C24 C25 C26 2.1(3)
P2 C24 C25 C26 179.06(16)
C24 C25 C26 C27 -0.4(3)
C25 C26 C27 C28 -1.5(3)
C26 C27 C28 C29 1.7(3)
C25 C24 C29 C28 -2.0(3)
P2 C24 C29 C28 -178.86(15)
C27 C28 C29 C24 0.1(3)
O P2 C30 C31 85.29(19)
C24 P2 C30 C31 -148.24(17)
C11 P2 C30 C31 -34.4(2)
O P2 C30 C35 -94.86(17)
C24 P2 C30 C35 31.6(2)
C11 P2 C30 C35 145.41(16)
C35 C30 C31 C32 -1.9(3)
P2 C30 C31 C32 177.93(17)
C30 C31 C32 C33 1.6(3)
C31 C32 C33 C34 -0.4(4)
C32 C33 C34 C35 -0.6(3)
C33 C34 C35 C30 0.3(3)
C31 C30 C35 C34 1.0(3)
P2 C30 C35 C34 -178.87(16)
